data_2001372
loop_
_publ_author_name
'Bailey, J. A.'
'Catalano, V. J.'
'Gray, H. B.'

_publ_section_title
;
 A monodentate 1,3-diphenyl-2-triazeno terpyridineplatinum(II) complex
;
_journal_issue 9
_journal_name_full 'Acta Crystallographica Section C'
_journal_page_first 1598
_journal_page_last 1602
_journal_paper_doi 10.1107/S0108270193002215
_journal_volume 49
_journal_year 1993
_chemical_formula_moiety ' 2(C27 H21 N6 Pt1),2(Cl1 O4),2(C3 H7 N1 O1)'
_chemical_formula_sum 'C60 H56 Cl2 N14 O10 Pt2'
_chemical_formula_weight 1594.30
_symmetry_cell_setting monoclinic
_symmetry_space_group_name_Hall '-P 2ybc'
_symmetry_space_group_name_H-M 'P 1 21/c 1'
_atom_type_scat_source 'Cromer (1974);Cromer & Waber (1974)'
_cell_angle_alpha 90.
_cell_angle_beta 92.34(2)
_cell_angle_gamma 90.
_cell_formula_units_Z 4
_cell_length_a 15.610(4)
_cell_length_b 14.809(5)
_cell_length_c 25.918(9)
_cell_measurement_reflns_used 24
_cell_measurement_temperature 130
_cell_measurement_theta_max 12.42
_cell_measurement_theta_min 6.35
_cell_volume 5986(3)
_diffrn_measurement_device 'Nicolet R3m/V'
_diffrn_measurement_method '\w scans'
_diffrn_radiation_type MoK\a
_diffrn_radiation_wavelength 0.71073
_diffrn_reflns_limit_h_max 18
_diffrn_reflns_limit_h_min -18
_diffrn_reflns_limit_k_max 17
_diffrn_reflns_limit_k_min 0
_diffrn_reflns_limit_l_max 30
_diffrn_reflns_limit_l_min 0
_diffrn_reflns_number 10552
_diffrn_reflns_theta_max 25
_diffrn_standards_decay_% .0
_diffrn_standards_interval_count 198
_diffrn_standards_number 2
_exptl_absorpt_coefficient_mu 4.830
_exptl_absorpt_correction_T_max 0.833
_exptl_absorpt_correction_T_min 0.806
_exptl_absorpt_correction_type refdelf
_exptl_crystal_colour Red/brown
_exptl_crystal_density_diffrn 1.77
_exptl_crystal_description Rods
_refine_diff_density_max 1.63
_refine_diff_density_min -1.19
_refine_ls_goodness_of_fit_obs 1.09
_refine_ls_hydrogen_treatment 'see below'
_refine_ls_number_parameters 476
_refine_ls_number_reflns 6961
_refine_ls_R_factor_obs 0.056
_refine_ls_shift/esd_max '0.11 for C(33); 0.02 for all others'
_refine_ls_structure_factor_coef F
_refine_ls_weighting_details 'w = 1/[\s^2^(F)+0.0004F^2^]'
_refine_ls_weighting_scheme calc
_refine_ls_wR_factor_obs 0.058
_reflns_number_observed 6961
_reflns_number_total 10552
_reflns_observed_criterion F>4\s(F)
_cod_data_source_file hh1046.cif
_cod_data_source_block hh1046_structure_1_of_1
_cod_depositor_comments
;
The following automatic conversions were performed:

'_refine_ls_weighting_scheme' value '1/[\s^2^(F)+0.0004F^2^]' was
changed to 'calc'. New tag '_refine_ls_weighting_details' was
created. The value of the new tag was set to 'w =
1/[\s^2^(F)+0.0004F^2^]'.

Automatic conversion script
Id: cif_fix_values 3143 2015-03-26 13:38:13Z robertas 
;
_cod_database_code 2001372

loop_
_atom_site_label
_atom_site_fract_x
_atom_site_fract_y
_atom_site_fract_z
_atom_site_U_iso_or_equiv
Pt(1) .12120(10) .04870(10) .19940(10) .00230(10)
Pt(2) -.43750(10) .08210(10) .19470(10) .00220(10)
Cl(1) .1322(2) .1770(2) .02750(10) .00340(10)
Cl(2) .6442(2) .1817(2) .04050(10) .00350(10)
O(1) .0472(7) .1915(8) .0079(5) .0079(5)
O(2) .1889(8) .2368(7) .0032(4) .0073(5)
O(3) .1389(7) .1921(8) .0823(3) .0068(5)
O(4) .1556(7) .0860(6) .0173(4) .0061(4)
O(5) .6483(8) .1881(10) .0943(4) .0096(6)
O(6) .6886(10) .2517(10) .0187(6) .0117(7)
O(7) .5567(7) .1778(9) .0212(4) .0091(6)
O(8) .6842(7) .0974(8) .0267(5) .0082(5)
N(1) .0127(6) .0657(7) .1549(4) .0028(4)
N(2) .1451(6) -.0344(7) .1439(4) .0025(3)
N(3) .2393(6) .0057(7) .2235(3) .0025(3)
N(4) .0967(6) .1367(7) .2582(3) .0025(3)
N(5) .0723(6) .1053(7) .3036(4) .0030(4)
N(6) .0758(7) .0195(8) .3080(4) .0035(4)
N(7) -.5249(6) .1686(7) .2221(3) .0026(3)
N(8) -.5261(7) .0700(6) .1403(3) .0026(3)
N(9) -.3795(6) -.0090(7) .1489(3) .0026(3)
N(10) -.3450(6) .0949(6) .2515(4) .0024(3)
N(11) -.3401(6) .0421(7) .2932(3) .0019(3)
N(12) -.4015(6) -.0153(7) .2968(4) .0028(4)
C(1) -.0544(8) .1191(9) .1640(5) .0030(3)
C(2) -.1252(8) .1257(9) .1303(5) .0034(3)
C(3) -.1274(9) .0709(9) .0865(5) .0039(4)
C(4) -.0602(8) .0163(9) .0774(5) .0036(3)
C(5) .0086(8) .0106(9) .1111(4) .0026(3)
C(6) .0856(8) -.0450(9) .1050(4) .0025(3)
C(7) .1003(8) -.1071(9) .0668(5) .0032(3)
C(8) .1760(9) -.1519(10) .0679(5) .0042(4)
C(9) .2386(8) -.1382(9) .1068(5) .0031(3)
C(10) .2215(8) -.0792(9) .1456(4) .0026(3)
C(11) .2748(8) -.0549(8) .1913(4) .0026(3)
C(12) .3572(8) -.0876(9) .2010(4) .0027(3)
C(13) .4050(8) -.0562(8) .2441(5) .0031(3)
C(14) .3668(8) .0048(8) .2775(4) .0026(3)
C(15) .2849(8) .0354(8) .2661(4) .0026(3)
C(16) .1016(8) .2299(8) .2537(4) .0025(3)
C(17) .0931(8) .2875(8) .2962(5) .0029(3)
C(18) .0967(9) .3806(10) .2895(5) .0040(4)
C(19) .1088(9) .4202(10) .2406(5) .0044(4)
C(20) .1158(9) .3605(9) .1992(5) .0041(4)
C(21) .1128(8) .2688(9) .2056(5) .0033(3)
C(22) .0438(9) -.0098(9) .3552(5) .0035(3)
C(23) .0617(8) -.1009(9) .3700(5) .0035(3)
C(24) .0266(9) -.1342(10) .4140(5) .0042(4)
C(25) -.0280(10) -.0856(11) .4428(6) .0052(4)
C(26) -.0465(11) .0021(12) .4284(6) .0061(5)
C(27) -.0132(9) .0399(10) .3849(5) .0041(4)
C(28) -.5208(9) .2144(9) .2663(5) .0035(3)
C(29) -.5864(8) .2669(9) .2814(5) .0034(3)
C(30) -.6617(9) .2741(9) .2512(5) .0035(3)
C(31) -.6661(8) .2247(9) .2052(5) .0034(3)
C(32) -.5974(7) .1742(8) .1904(4) .0021(3)
C(33) -.5984(8) .1196(8) .1448(4) .0027(3)
C(34) -.6639(8) .1084(9) .1064(5) .0031(3)
C(35) -.6516(9) .0474(9) .0669(5) .0038(3)
C(36) -.5785(8) -.0008(9) .0640(5) .0031(3)
C(37) -.5134(8) .0102(8) .1023(4) .0026(3)
C(38) -.4298(8) -.0341(9) .1075(5) .0031(3)
C(39) -.3999(8) -.0939(9) .0718(5) .0035(3)
C(40) -.3195(9) -.1297(9) .0781(5) .0038(3)
C(41) -.2687(9) -.1072(9) .1202(5) .0039(4)
C(42) -.3007(8) -.0447(8) .1550(5) .0029(3)
C(43) -.2792(7) .1604(8) .2508(4) .0023(3)
C(44) -.2075(8) .1588(9) .2863(5) .0030(3)
C(45) -.1450(8) .2261(9) .2838(5) .0034(3)
C(46) -.1511(8) .2957(9) .2486(5) .0034(3)
C(47) -.2222(8) .2946(9) .2132(5) .0036(3)
C(48) -.2862(8) .2302(8) .2147(5) .0030(3)
C(49) -.3901(8) -.0689(8) .3415(4) .0027(3)
C(50) -.4618(9) -.1125(9) .3593(5) .0037(3)
C(51) -.4582(10) -.1667(10) .4020(5) .0047(4)
C(52) -.3800(9) -.1789(10) .4275(5) .0045(4)
C(53) -.3075(9) -.1388(9) .4112(5) .0037(3)
C(54) -.3115(8) -.0831(9) .3671(5) .0032(3)
N(13) .2612(9) .0416(10) .4298(5) .0064(4)
O(9) .3242(8) .1357(9) .3744(5) .0080(4)
C(55) .2005(12) .0299(13) .4681(7) .0090(6)
C(56) .3022(12) -.0407(13) .4130(7) .0090(7)
C(57) .2701(12) .1216(13) .4082(7) .0071(5)
N(14) .4297(8) .6469(8) .0769(4) .0044(3)
O(10) .4410(6) .7781(7) .1227(4) .0051(3)
C(58) .3393(9) .6373(11) .0852(6) .0056(4)
C(59) .4659(11) .5827(11) .0421(6) .0072(5)
C(60) .4707(11) .7162(11) .0952(6) .0060(5)
H(1A) -.0566 .1426 .1984 .0040
H(2A) -.1703 .1684 .1356 .0040
H(3A) -.1762 .0719 .0627 .0040
H(4A) -.0616 -.0211 .0471 .0040
H(7A) .0562 -.1197 .0409 .0040
H(8A) .1870 -.1934 .0405 .0040
H(9A) .2930 -.1685 .1069 .0040
H(12A) .3801 -.1323 .1785 .0040
H(13A) .4632 -.0754 .2506 .0040
H(14A) .3974 .0251 .3082 .0040
H(15A) .2590 .0785 .2884 .0040
H(17A) .0855 .2623 .3298 .0040
H(18A) .0904 .4186 .3191 .0040
H(19A) .1114 .4844 .2360 .0040
H(20A) .1227 .3844 .1652 .0040
H(21A) .1179 .2301 .1762 .0040
H(23A) .0975 -.1382 .3496 .0040
H(24A) .0426 -.1940 .4249 .0040
H(25A) -.0544 -.1125 .4718 .0040
H(26A) -.0820 .0392 .4493 .0040
H(27A) -.0281 .1002 .3744 .0040
H(28A) -.4707 .2104 .2889 .0040
H(29A) -.5812 .3009 .3129 .0040
H(30A) -.7084 .3112 .2616 .0040
H(31A) -.7173 .2265 .1835 .0040
H(34A) -.7159 .1429 .1073 .0040
H(35A) -.6964 .0389 .0409 .0040
H(36A) -.5710 -.0420 .0360 .0040
H(39A) -.4356 -.1096 .0421 .0040
H(40A) -.2994 -.1714 .0529 .0040
H(41A) -.2124 -.1324 .1256 .0040
H(42A) -.2652 -.0264 .1842 .0040
H(44A) -.2029 .1124 .3121 .0040
H(45A) -.0954 .2230 .3070 .0040
H(46A) -.1094 .3434 .2489 .0040
H(47A) -.2256 .3393 .1864 .0040
H(48A) -.3363 .2348 .1921 .0040
H(50A) -.5159 -.1033 .3411 .0040
H(51A) -.5086 -.1966 .4136 .0040
H(52A) -.3762 -.2160 .4578 .0040
H(53A) -.2540 -.1492 .4298 .0040
H(54A) -.2602 -.0554 .3554 .0040
H(55A) .1775 .0877 .4768 .0060
H(55B) .1550 -.0085 .4551 .0060
H(55C) .2275 .0030 .4982 .0060
H(56A) .3424 -.0263 .3871 .0060
H(56B) .3318 -.0694 .4418 .0060
H(56C) .2592 -.0809 .3986 .0060
H(57A) .2336 .1699 .4185 .0060
H(58A) .3222 .6833 .1088 .0060
H(58B) .3073 .6437 .0530 .0060
H(58C) .3284 .5789 .0997 .0060
H(59A) .5258 .5954 .0395 .0060
H(59B) .4589 .5226 .0553 .0060
H(59C) .4377 .5874 .0086 .0060
H(60A) .5300 .7211 .0870 .0060

loop_
_geom_angle_atom_site_label_1
_geom_angle_atom_site_label_2
_geom_angle_atom_site_label_3
_geom_angle
_geom_angle_publ_flag
N(1) Pt(1) N(2) 80.7(4) yes
N(1) Pt(1) N(3) 160.8(4) yes
N(2) Pt(1) N(3) 80.1(4) yes
N(1) Pt(1) N(4) 99.6(4) yes
N(2) Pt(1) N(4) 179.6(5) yes
N(3) Pt(1) N(4) 99.5(4) yes
N(7) Pt(2) N(8) 80.9(4) yes
N(7) Pt(2) N(9) 161.4(4) yes
N(8) Pt(2) N(9) 80.5(4) yes
N(7) Pt(2) N(10) 99.0(4) yes
N(8) Pt(2) N(10) 180.0(5) yes
N(9) Pt(2) N(10) 99.6(4) yes
O(1) Cl(1) O(2) 109.8(7) no
O(1) Cl(1) O(3) 111.1(7) no
O(2) Cl(1) O(3) 108.7(7) no
O(1) Cl(1) O(4) 108.7(7) no
O(2) Cl(1) O(4) 109.8(7) no
O(3) Cl(1) O(4) 108.7(7) no
O(5) Cl(2) O(6) 110.7(9) no
O(5) Cl(2) O(7) 110.7(7) no
O(6) Cl(2) O(7) 112.0(8) no
O(5) Cl(2) O(8) 107.6(8) no
O(6) Cl(2) O(8) 108.6(8) no
O(7) Cl(2) O(8) 107.1(7) no
Pt(1) N(1) C(1) 128.0(8) yes
Pt(1) N(1) C(5) 113.6(8) yes
C(1) N(1) C(5) 118.4(10) yes
Pt(1) N(2) C(6) 118.6(8) yes
Pt(1) N(2) C(10) 118.7(7) yes
C(6) N(2) C(10) 122.7(10) yes
Pt(1) N(3) C(11) 114.1(7) yes
Pt(1) N(3) C(15) 125.9(8) yes
C(11) N(3) C(15) 119.9(10) yes
Pt(1) N(4) N(5) 120.1(8) yes
Pt(1) N(4) C(16) 123.8(7) yes
N(5) N(4) C(16) 116.1(10) yes
N(4) N(5) N(6) 114.4(10) yes
N(5) N(6) C(22) 111.7(10) yes
Pt(2) N(7) C(28) 128.0(8) yes
Pt(2) N(7) C(32) 112.4(7) yes
C(28) N(7) C(32) 119.5(10) yes
Pt(2) N(8) C(33) 117.3(7) yes
Pt(2) N(8) C(37) 118.0(8) yes
C(33) N(8) C(37) 124.6(10) yes
Pt(2) N(9) C(38) 112.8(8) yes
Pt(2) N(9) C(42) 128.3(8) yes
C(38) N(9) C(42) 118.9(10) yes
Pt(2) N(10) N(11) 123.3(7) yes
Pt(2) N(10) C(43) 123.5(7) yes
N(11) N(10) C(43) 113.2(9) yes
N(1) C(1) C(2) 122.8(11) yes
C(1) C(2) C(3) 117.7(12) yes
C(2) C(3) C(4) 119.7(12) yes
C(3) C(4) C(5) 121.5(12) yes
N(1) C(5) C(4) 119.7(11) yes
N(1) C(5) C(6) 113.7(10) yes
C(4) C(5) C(6) 126.4(11) no
N(2) C(6) C(5) 113.3(10) no
N(2) C(6) C(7) 119.0(11) no
C(5) C(6) C(7) 127.7(11) no
C(6) C(7) C(8) 118.8(12) no
C(7) C(8) C(9) 122.0(13) no
C(8) C(9) C(10) 118.3(12) no
N(2) C(10) C(9) 119.0(11) no
N(2) C(10) C(11) 111.9(10) no
C(9) C(10) C(11) 129.1(11) no
N(3) C(11) C(10) 115.2(10) no
N(3) C(11) C(12) 121.2(10) no
C(10) C(11) C(12) 123.5(11) no
C(11) C(12) C(13) 119.2(11) no
C(12) C(13) C(14) 118.8(11) yes
C(13) C(14) C(15) 119.7(11) yes
N(3) C(15) C(14) 121.1(11) yes
N(4) C(16) C(17) 122.0(10) yes
N(4) C(16) C(21) 119.8(11) yes
C(17) C(16) C(21) 118.2(11) yes
C(16) C(17) C(18) 119.9(11) no
C(17) C(18) C(19) 122.0(13) no
C(18) C(19) C(20) 116.3(13) no
C(19) C(20) C(21) 122.1(13) no
C(16) C(21) C(20) 121.6(12) no
N(6) C(22) C(23) 116.9(12) yes
N(6) C(22) C(27) 124.7(12) yes
C(23) C(22) C(27) 117.9(12) no
C(22) C(23) C(24) 118.8(12) no
C(23) C(24) C(25) 122.9(14) no
C(24) C(25) C(26) 118.7(14) no
C(25) C(26) C(27) 121.3(15) no
C(22) C(27) C(26) 120.3(14) no
N(7) C(28) C(29) 122.0(12) yes
C(28) C(29) C(30) 120.9(12) no
C(29) C(30) C(31) 116.8(12) no
C(30) C(31) C(32) 120.8(11) no
N(7) C(32) C(31) 120.0(10) yes
N(7) C(32) C(33) 116.1(10) yes
C(31) C(32) C(33) 123.7(10) yes
N(8) C(33) C(32) 113.3(10) yes
N(8) C(33) C(34) 117.3(11) yes
C(32) C(33) C(34) 129.3(11) no
C(33) C(34) C(35) 118.8(12) no
N(10) N(11) N(12) 115.3(9) no
N(11) N(12) C(49) 111.2(9) no
N(8) C(37) C(36) 118.1(11) yes
N(8) C(37) C(38) 112.7(10) yes
C(36) C(37) C(38) 129.2(11) yes
N(9) C(38) C(37) 115.8(11) yes
N(9) C(38) C(39) 120.5(11) yes
C(37) C(38) C(39) 123.6(11) yes
C(38) C(39) C(40) 120.4(12) yes
C(39) C(40) C(41) 120.1(13) yes
C(40) C(41) C(42) 117.8(12) no
N(9) C(42) C(41) 122.3(11) no
N(10) C(43) C(44) 122.3(10) no
N(10) C(43) C(48) 118.7(10) no
C(44) C(43) C(48) 119.0(11) yes
C(43) C(44) C(45) 119.5(11) yes
C(44) C(45) C(46) 122.2(12) yes
C(45) C(46) C(47) 117.0(12) yes
C(46) C(47) C(48) 122.6(12) no
C(34) C(35) C(36) 121.9(12) no
C(35) C(36) C(37) 119.3(12) no
C(43) C(48) C(47) 119.6(11) no
N(12) C(49) C(50) 117.3(11) yes
N(12) C(49) C(54) 123.9(11) yes
C(50) C(49) C(54) 118.7(11) no
C(49) C(50) C(51) 122.4(13) no
C(50) C(51) C(52) 118.1(14) no
C(51) C(52) C(53) 121.8(13) no
C(52) C(53) C(54) 119.9(12) no
C(49) C(54) C(53) 119.0(12) no
C(55) N(13) C(56) 115.2(15) no
C(55) N(13) C(57) 119.6(15) no
C(56) N(13) C(57) 124.8(15) no
N(13) C(57) O(9) 122.0(17) no
C(58) N(14) C(59) 116.0(12) no
C(58) N(14) C(60) 119.8(13) no
C(59) N(14) C(60) 123.7(13) no
N(14) C(60) O(10) 126.7(16) no

loop_
_geom_bond_atom_site_label_1
_geom_bond_atom_site_label_2
_geom_bond_distance
_geom_bond_publ_flag
Pt(1) N(1) 2.025(10) yes
Pt(1) N(2) 1.941(10) yes
Pt(1) N(3) 2.025(10) yes
Pt(1) N(4) 2.052(10) yes
Pt(2) N(7) 2.021(10) yes
Pt(2) N(8) 1.943(9) yes
Pt(2) N(9) 2.034(10) yes
Pt(2) N(10) 2.026(9) yes
Cl(1) O(1) 1.418(11) no
Cl(1) O(2) 1.418(12) no
Cl(1) O(3) 1.439(10) no
Cl(1) O(4) 1.424(10) no
Cl(2) O(5) 1.397(10) no
Cl(2) O(6) 1.381(15) no
Cl(2) O(7) 1.436(12) no
Cl(2) O(8) 1.446(12) no
N(1) C(1) 1.341(16) yes
N(1) C(5) 1.398(15) yes
N(2) C(6) 1.352(15) yes
N(2) C(10) 1.363(15) yes
N(3) C(11) 1.359(15) yes
N(3) C(15) 1.363(15) yes
N(4) N(5) 1.334(14) yes
N(4) C(16) 1.388(16) yes
N(5) N(6) 1.278(16) yes
N(6) C(22) 1.407(17) yes
N(7) C(28) 1.332(15) yes
N(7) C(32) 1.373(14) yes
N(8) C(33) 1.355(16) yes
N(8) C(37) 1.346(15) yes
N(9) C(38) 1.354(15) yes
N(9) C(42) 1.343(15) yes
N(10) N(11) 1.335(13) yes
N(10) C(43) 1.414(15) yes
N(11) N(12) 1.287(14) yes
N(12) C(49) 1.409(15) yes
C(1) C(2) 1.383(17) yes
C(2) C(3) 1.395(18) yes
C(3) C(4) 1.354(19) yes
C(4) C(5) 1.359(17) yes
C(5) C(6) 1.472(17) yes
C(6) C(7) 1.377(17) yes
C(7) C(8) 1.356(19) yes
C(8) C(9) 1.390(18) yes
C(9) C(10) 1.366(17) yes
C(10) C(11) 1.466(16) yes
C(11) C(12) 1.388(17) yes
C(12) C(13) 1.397(16) yes
C(13) C(14) 1.401(17) yes
C(14) C(15) 1.377(17) yes
C(16) C(17) 1.404(17) no
C(16) C(21) 1.389(17) no
C(17) C(18) 1.391(19) no
C(18) C(19) 1.415(19) no
C(19) C(20) 1.40(2) no
C(20) C(21) 1.370(19) no
C(22) C(23) 1.426(19) no
C(22) C(27) 1.408(19) no
C(23) C(24) 1.376(19) no
C(24) C(25) 1.36(2) no
C(25) C(26) 1.38(2) no
C(26) C(27) 1.38(2) no
C(28) C(29) 1.355(19) yes
C(29) C(30) 1.390(18) yes
C(30) C(31) 1.396(18) yes
C(31) C(32) 1.375(17) yes
C(32) C(33) 1.432(16) yes
C(33) C(34) 1.407(17) yes
C(34) C(35) 1.384(18) yes
C(35) C(36) 1.351(19) yes
C(36) C(37) 1.400(17) yes
C(37) C(38) 1.462(17) yes
C(38) C(39) 1.376(18) yes
C(39) C(40) 1.366(19) yes
C(40) C(41) 1.364(18) yes
C(41) C(42) 1.397(18) yes
C(43) C(44) 1.420(16) no
C(43) C(48) 1.393(17) no
C(44) C(45) 1.398(18) no
C(45) C(46) 1.377(18) no
C(46) C(47) 1.411(18) no
C(47) C(48) 1.383(18) no
C(49) C(50) 1.387(18) no
C(49) C(54) 1.388(17) no
C(50) C(51) 1.368(19) no
C(51) C(52) 1.38(2) no
C(52) C(53) 1.36(2) no
C(53) C(54) 1.408(18) no
N(13) C(55) 1.41(2) no
N(13) C(56) 1.45(2) no
N(13) C(57) 1.32(2) no
O(9) C(57) 1.26(2) no
N(14) C(58) 1.443(19) no
N(14) C(59) 1.44(2) no
N(14) C(60) 1.29(2) no
O(10) C(60) 1.260(19) no
